data_4066696
loop_
_publ_author_name
'Cabeza, Javier A.'
'del R\'io, Ignacio'
'P\'erez-Carre\~no, Enrique'
'S\'anchez-Vega, M. Gabriela'
'V\'azquez-Garc\'ia, Digna'

_publ_section_title
;
 Trapping of Pyrid-2-ylidenes by [Ru3(CO)12]: Orthometalated
 Pyrid-2-ylidenes in Triruthenium Clusters
;
_journal_issue 20
_journal_name_full Organometallics
_journal_page_first 4464
_journal_paper_doi 10.1021/om100574j
_journal_volume 29
_journal_year 2010
_chemical_formula_moiety 'C14 O15 Ru5, 2(C7 H10 N)'
_chemical_formula_sum 'C28 H20 N2 O15 Ru5'
_chemical_formula_weight 1129.81
_chemical_name_systematic
;
 ?
;
_space_group_IT_number 14
_symmetry_cell_setting monoclinic
_symmetry_space_group_name_Hall '-P 2yn'
_symmetry_space_group_name_H-M 'P 1 21/n 1'
_atom_sites_solution_hydrogens geom
_atom_sites_solution_primary direct
_atom_sites_solution_secondary difmap
_audit_creation_method SHELXL-97
_cell_angle_alpha 90.00
_cell_angle_beta 100.590(2)
_cell_angle_gamma 90.00
_cell_formula_units_Z 4
_cell_length_a 9.3856(3)
_cell_length_b 39.4723(14)
_cell_length_c 9.4818(2)
_cell_measurement_reflns_used 3674
_cell_measurement_temperature 293(2)
_cell_measurement_theta_max 69.9884
_cell_measurement_theta_min 3.3466
_cell_volume 3452.90(18)
_computing_cell_refinement
;
CrysAlisPro, Oxford Diffraction Ltd.,
Version 1.171.33.32 (release 27-01-2009 CrysAlis171 .NET)
(compiled Jan 27 2009,14:17:37)
;
_computing_data_collection
;
CrysAlisPro, Oxford Diffraction Ltd.,
Version 1.171.33.32 (release 27-01-2009 CrysAlis171 .NET)
(compiled Jan 27 2009,14:17:37)
;
_computing_data_reduction
;
CrysAlisPro, Oxford Diffraction Ltd.,
Version 1.171.33.32 (release 27-01-2009 CrysAlis171 .NET)
(compiled Jan 27 2009,14:17:37)
;
_computing_molecular_graphics 'PLATON (Spek, 2008)'
_computing_publication_material 'SHELXL-97 (Sheldrick, 2008)'
_computing_structure_refinement 'SHELXL-97 (Sheldrick, 2008)'
_computing_structure_solution 'DIRDIF-2008 (Beurskens et al., 2008)'
_diffrn_ambient_temperature 293(2)
_diffrn_detector_area_resol_mean 8.2640
_diffrn_measured_fraction_theta_full 0.865
_diffrn_measured_fraction_theta_max 0.865
_diffrn_radiation_monochromator mirror
_diffrn_radiation_source 'Nova (Cu) X-ray Source'
_diffrn_radiation_type 'Cu K\a'
_diffrn_radiation_wavelength 1.54184
_diffrn_reflns_av_R_equivalents 0.0905
_diffrn_reflns_av_sigmaI/netI 0.1533
_diffrn_reflns_limit_h_max 10
_diffrn_reflns_limit_h_min -10
_diffrn_reflns_limit_k_max 35
_diffrn_reflns_limit_k_min -47
_diffrn_reflns_limit_l_max 11
_diffrn_reflns_limit_l_min -11
_diffrn_reflns_number 11957
_diffrn_reflns_theta_full 70.12
_diffrn_reflns_theta_max 70.12
_diffrn_reflns_theta_min 4.48
_exptl_absorpt_coefficient_mu 17.949
_exptl_absorpt_correction_T_max 1.00000
_exptl_absorpt_correction_T_min 0.30511
_exptl_absorpt_correction_type multi-scan
_exptl_absorpt_process_details
; 
CrysAlis RED, Oxford Diffraction Ltd., 
Version 1.171.31.7 (release 18-10-2006 CrysAlis171 .NET) 
(compiled Oct 18 2006,16:28:17) 
Empirical absorption correction using spherical harmonics, 
 implemented in SCALE3 ABSPACK scaling algorithm. 
;
_exptl_crystal_colour orange
_exptl_crystal_density_diffrn 2.173
_exptl_crystal_density_method 'not measured'
_exptl_crystal_description plate
_exptl_crystal_F_000 2168
_exptl_crystal_size_max 0.16
_exptl_crystal_size_mid 0.05
_exptl_crystal_size_min 0.01
_refine_diff_density_max 1.183
_refine_diff_density_min -1.118
_refine_diff_density_rms 0.191
_refine_ls_extinction_method none
_refine_ls_goodness_of_fit_ref 1.061
_refine_ls_hydrogen_treatment constr
_refine_ls_matrix_type full
_refine_ls_number_parameters 451
_refine_ls_number_reflns 5699
_refine_ls_number_restraints 0
_refine_ls_restrained_S_all 1.061
_refine_ls_R_factor_all 0.1094
_refine_ls_R_factor_gt 0.0573
_refine_ls_shift/su_max 0.006
_refine_ls_shift/su_mean 0.001
_refine_ls_structure_factor_coef Fsqd
_refine_ls_weighting_details
; calc
 [0.00000+1.00000exp(1.50(sin\q/\l)^2^)]/
   [\s^2^(Fo^2^)+0.0000+0.0000*P+(0.0629P)^2^+0.0000sin\q/\l]
 where P = 0.33333Fo^2^ + 0.66667Fc^2^
;
_refine_ls_weighting_scheme calc
_refine_ls_wR_factor_gt 0.1161
_refine_ls_wR_factor_ref 0.1362
_reflns_number_gt 3035
_reflns_number_total 5699
_reflns_threshold_expression >2\s(I)
_cod_data_source_file om100574j_si_002.cif
_cod_data_source_block g182rosin
_cod_original_sg_symbol_H-M 'P 21/n'
_cod_database_code 4066696

loop_
_symmetry_equiv_pos_as_xyz
'x, y, z'
'-x+1/2, y+1/2, -z+1/2'
'-x, -y, -z'
'x-1/2, -y-1/2, z-1/2'

loop_
_atom_site_label
_atom_site_type_symbol
_atom_site_fract_x
_atom_site_fract_y
_atom_site_fract_z
_atom_site_U_iso_or_equiv
_atom_site_adp_type
_atom_site_occupancy
_atom_site_symmetry_multiplicity
_atom_site_calc_flag
_atom_site_refinement_flags
C1 C 0.5309(15) 0.0492(5) 0.3563(14) 0.078(5) Uani 1 1 d .
H1 H 0.5631 0.0701 0.3949 0.093 Uiso 1 1 calc R
C2 C 0.4036(14) 0.0364(4) 0.3765(14) 0.063(4) Uani 1 1 d .
H2 H 0.3523 0.0482 0.4360 0.075 Uiso 1 1 calc R
C3 C 0.3452(15) 0.0070(4) 0.3143(12) 0.056(3) Uani 1 1 d .
C4 C 0.4300(16) -0.0096(4) 0.2357(12) 0.066(4) Uani 1 1 d .
H4 H 0.3965 -0.0299 0.1913 0.079 Uiso 1 1 calc R
C5 C 0.5618(16) 0.0020(4) 0.2195(14) 0.064(4) Uani 1 1 d .
H5 H 0.6173 -0.0105 0.1665 0.077 Uiso 1 1 calc R
C6 C 0.2014(17) -0.0060(5) 0.3409(16) 0.085(5) Uani 1 1 d .
H6A H 0.1604 0.0100 0.3981 0.127 Uiso 1 1 calc R
H6B H 0.2156 -0.0273 0.3906 0.127 Uiso 1 1 calc R
H6C H 0.1368 -0.0091 0.2508 0.127 Uiso 1 1 calc R
C7 C 0.7530(17) 0.0430(4) 0.2551(19) 0.088(5) Uani 1 1 d .
H7A H 0.8263 0.0267 0.2922 0.132 Uiso 1 1 calc R
H7B H 0.7748 0.0642 0.3039 0.132 Uiso 1 1 calc R
H7C H 0.7507 0.0461 0.1543 0.132 Uiso 1 1 calc R
C8 C 0.2312(13) 0.2235(5) 0.2856(17) 0.085(5) Uani 1 1 d .
H8A H 0.3031 0.2179 0.3680 0.127 Uiso 1 1 calc R
H8B H 0.2355 0.2473 0.2661 0.127 Uiso 1 1 calc R
H8C H 0.2495 0.2109 0.2041 0.127 Uiso 1 1 calc R
C9 C -0.323(2) 0.1847(5) 0.4053(18) 0.101(6) Uani 1 1 d .
H9B H -0.3434 0.1989 0.4813 0.152 Uiso 1 1 calc R
H9A H -0.3174 0.1615 0.4361 0.152 Uiso 1 1 calc R
H9C H -0.3979 0.1872 0.3225 0.152 Uiso 1 1 calc R
C10 C 0.3560(14) 0.0791(3) 0.9541(11) 0.045(3) Uani 1 1 d .
C11 C 0.1273(14) 0.0427(4) 0.9980(13) 0.060(4) Uani 1 1 d .
C12 C 0.0843(15) 0.0858(3) 1.2013(14) 0.060(3) Uani 1 1 d .
C30 C 0.1525(12) 0.1380(3) 0.6330(13) 0.050(3) Uani 1 1 d .
C20 C -0.0934(14) 0.0916(3) 0.9042(12) 0.046(3) Uani 1 1 d .
C21 C -0.1645(15) 0.1623(4) 0.8223(15) 0.065(4) Uani 1 1 d .
C22 C -0.1245(15) 0.1155(4) 0.6307(15) 0.061(4) Uani 1 1 d .
C40 C 0.3898(16) 0.1839(4) 1.0179(12) 0.063(4) Uani 1 1 d .
C31 C 0.1046(16) 0.2128(4) 0.8612(17) 0.069(4) Uani 1 1 d .
C32 C 0.314(2) 0.1983(5) 0.7272(16) 0.089(5) Uani 1 1 d .
C41 C 0.3631(14) 0.1314(4) 1.2556(14) 0.061(4) Uani 1 1 d .
C42 C 0.5526(17) 0.1254(3) 1.0858(13) 0.061(4) Uani 1 1 d .
C51 C 0.1718(12) 0.0651(5) 0.6772(12) 0.060(4) Uani 1 1 d .
C52 C 0.4331(14) 0.1083(4) 0.7049(12) 0.071(5) Uani 1 1 d .
C71 C 0.0116(18) 0.1899(4) 0.2359(15) 0.075(4) Uani 1 1 d .
H71 H 0.0504 0.1795 0.1634 0.090 Uiso 1 1 calc R
C72 C -0.116(2) 0.1804(5) 0.2627(18) 0.094(6) Uani 1 1 d .
H72 H -0.1651 0.1630 0.2082 0.113 Uiso 1 1 calc R
C73 C -0.1792(17) 0.1951(4) 0.3676(18) 0.074(4) Uani 1 1 d .
C74 C -0.0951(19) 0.2196(4) 0.4522(15) 0.077(5) Uani 1 1 d .
H74 H -0.1273 0.2296 0.5293 0.092 Uiso 1 1 calc R
C75 C 0.0319(18) 0.2279(4) 0.4190(15) 0.072(4) Uani 1 1 d .
H75 H 0.0869 0.2444 0.4746 0.086 Uiso 1 1 calc R
N1 N 0.6124(13) 0.0309(3) 0.2779(11) 0.057(3) Uani 1 1 d .
N2 N 0.0841(15) 0.2147(3) 0.3141(13) 0.074(3) Uani 1 1 d .
O10 O 0.4350(10) 0.0578(2) 0.9952(8) 0.056(2) Uani 1 1 d .
O11 O 0.1378(11) 0.0148(3) 0.9767(12) 0.080(3) Uani 1 1 d .
O12 O 0.0630(12) 0.0828(3) 1.3145(9) 0.101(4) Uani 1 1 d .
O30 O 0.1274(11) 0.1501(2) 0.5195(9) 0.066(3) Uani 1 1 d .
O20 O -0.1972(11) 0.0739(3) 0.8999(10) 0.085(3) Uani 1 1 d .
O21 O -0.2577(14) 0.1809(4) 0.8331(15) 0.112(4) Uani 1 1 d .
O22 O -0.1898(12) 0.1054(3) 0.5220(10) 0.088(4) Uani 1 1 d .
O40 O 0.4729(11) 0.2046(3) 1.0625(11) 0.074(3) Uani 1 1 d .
O31 O 0.0317(16) 0.2359(4) 0.8602(19) 0.137(6) Uani 1 1 d .
O32 O 0.3738(15) 0.2117(4) 0.6508(13) 0.119(5) Uani 1 1 d .
O41 O 0.3763(13) 0.1310(4) 1.3779(10) 0.102(4) Uani 1 1 d .
O42 O 0.6740(13) 0.1198(3) 1.1034(14) 0.099(4) Uani 1 1 d .
O51 O 0.1265(13) 0.0428(3) 0.6164(11) 0.086(4) Uani 1 1 d .
O52 O 0.5430(11) 0.1082(4) 0.6694(11) 0.115(5) Uani 1 1 d .
O100 O 0.1265(9) 0.1443(2) 1.0004(7) 0.048(2) Uani 1 1 d .
Ru1 Ru 0.11851(10) 0.08928(2) 1.01118(8) 0.0456(3) Uani 1 1 d .
Ru2 Ru -0.02114(10) 0.13110(3) 0.80447(9) 0.0480(3) Uani 1 1 d .
Ru3 Ru 0.21847(11) 0.17505(3) 0.85436(9) 0.0501(3) Uani 1 1 d .
Ru4 Ru 0.35323(10) 0.13273(2) 1.05801(8) 0.0449(2) Uani 1 1 d .
Ru5 Ru 0.25724(10) 0.10535(2) 0.77700(8) 0.0448(2) Uani 1 1 d .

loop_
_atom_site_aniso_label
_atom_site_aniso_U_11
_atom_site_aniso_U_22
_atom_site_aniso_U_33
_atom_site_aniso_U_23
_atom_site_aniso_U_13
_atom_site_aniso_U_12
C1 0.044(9) 0.124(16) 0.058(8) -0.021(8) -0.008(6) 0.008(8)
C2 0.040(8) 0.082(12) 0.065(7) -0.021(7) 0.005(6) -0.003(7)
C3 0.076(10) 0.044(9) 0.043(6) -0.001(6) 0.000(6) 0.009(6)
C4 0.075(11) 0.070(12) 0.048(7) -0.011(7) 0.001(7) 0.000(8)
C5 0.069(10) 0.066(12) 0.057(7) -0.011(7) 0.009(7) 0.015(7)
C6 0.083(12) 0.100(15) 0.076(9) -0.009(9) 0.026(9) -0.005(9)
C7 0.077(12) 0.068(13) 0.128(13) -0.010(10) 0.047(10) -0.024(9)
C8 0.021(8) 0.129(16) 0.096(11) 0.022(10) -0.011(7) -0.001(7)
C9 0.129(18) 0.092(17) 0.080(10) -0.001(9) 0.012(11) -0.021(12)
C10 0.048(8) 0.041(8) 0.040(5) -0.004(5) -0.005(5) 0.004(5)
C11 0.052(9) 0.072(12) 0.056(7) -0.009(8) 0.009(6) -0.014(7)
C12 0.067(10) 0.046(9) 0.070(8) -0.003(6) 0.019(7) -0.007(6)
C30 0.033(7) 0.053(9) 0.061(7) 0.006(6) 0.003(5) 0.001(5)
C20 0.057(8) 0.028(7) 0.056(6) -0.006(5) 0.014(6) -0.001(5)
C21 0.047(9) 0.061(11) 0.087(9) 0.001(7) 0.011(7) 0.017(7)
C22 0.051(9) 0.062(10) 0.077(9) 0.001(7) 0.027(7) 0.007(6)
C40 0.080(11) 0.064(11) 0.045(6) 0.010(6) 0.012(7) -0.015(8)
C31 0.051(9) 0.053(11) 0.097(10) -0.008(8) 0.002(7) 0.006(7)
C32 0.104(14) 0.092(15) 0.071(9) 0.017(9) 0.016(9) -0.028(10)
C41 0.060(9) 0.062(10) 0.067(8) -0.004(7) 0.023(7) -0.017(7)
C42 0.088(12) 0.040(9) 0.060(7) -0.009(6) 0.022(7) 0.000(7)
C51 0.046(6) 0.096(14) 0.031(5) 0.006(7) -0.014(5) 0.017(7)
C52 0.030(8) 0.140(15) 0.043(6) 0.016(7) 0.009(5) 0.005(7)
C71 0.081(12) 0.085(13) 0.058(8) -0.019(8) 0.009(8) -0.003(9)
C72 0.087(14) 0.104(17) 0.081(10) -0.020(10) -0.015(10) -0.017(11)
C73 0.068(11) 0.054(11) 0.098(11) 0.000(9) 0.010(9) 0.001(7)
C74 0.119(15) 0.043(10) 0.072(9) -0.024(7) 0.026(9) -0.001(9)
C75 0.099(13) 0.046(10) 0.073(8) -0.025(7) 0.020(8) 0.009(8)
N1 0.089(9) 0.025(6) 0.055(5) -0.003(5) 0.007(5) 0.006(5)
N2 0.103(11) 0.040(8) 0.077(7) -0.009(6) 0.012(7) -0.002(6)
O10 0.073(7) 0.047(6) 0.049(4) -0.006(4) 0.012(4) -0.006(5)
O11 0.073(7) 0.066(8) 0.106(8) -0.009(7) 0.024(6) -0.013(6)
O12 0.102(9) 0.164(13) 0.046(5) 0.004(6) 0.033(5) -0.012(8)
O30 0.095(8) 0.048(7) 0.056(5) 0.014(4) 0.015(5) 0.008(5)
O20 0.058(7) 0.121(11) 0.075(6) 0.000(6) 0.006(5) -0.028(6)
O21 0.090(10) 0.104(12) 0.143(11) -0.018(8) 0.021(8) 0.023(8)
O22 0.104(9) 0.107(10) 0.054(5) -0.022(6) 0.015(6) -0.009(7)
O40 0.072(7) 0.057(8) 0.083(6) 0.011(5) -0.012(5) -0.020(5)
O31 0.103(12) 0.084(12) 0.227(18) -0.014(11) 0.039(11) 0.016(9)
O32 0.153(12) 0.122(12) 0.095(8) 0.043(7) 0.055(8) -0.032(9)
O41 0.102(9) 0.160(13) 0.045(5) 0.002(6) 0.018(5) -0.012(8)
O42 0.052(7) 0.112(11) 0.134(10) -0.030(8) 0.018(7) 0.015(6)
O51 0.107(9) 0.091(10) 0.058(6) -0.025(6) 0.010(6) -0.021(7)
O52 0.042(7) 0.225(17) 0.080(7) 0.030(8) 0.013(6) 0.021(8)
O100 0.058(5) 0.044(5) 0.047(4) 0.004(3) 0.021(4) 0.004(4)
Ru1 0.0486(6) 0.0485(6) 0.0417(4) 0.0013(4) 0.0137(4) -0.0037(4)
Ru2 0.0473(6) 0.0519(7) 0.0448(4) -0.0013(4) 0.0090(4) 0.0032(4)
Ru3 0.0590(7) 0.0446(6) 0.0466(4) 0.0046(4) 0.0097(4) -0.0008(4)
Ru4 0.0514(6) 0.0435(6) 0.0406(4) 0.0007(4) 0.0104(4) -0.0015(4)
Ru5 0.0497(6) 0.0487(6) 0.0384(4) -0.0013(4) 0.0146(4) 0.0023(4)

loop_
_atom_type_symbol
_atom_type_description
_atom_type_scat_dispersion_real
_atom_type_scat_dispersion_imag
_atom_type_scat_source
C C 0.0181 0.0091 'International Tables Vol C Tables 4.2.6.8 and 6.1.1.4'
H H 0.0000 0.0000 'International Tables Vol C Tables 4.2.6.8 and 6.1.1.4'
N N 0.0311 0.0180 'International Tables Vol C Tables 4.2.6.8 and 6.1.1.4'
O O 0.0492 0.0322 'International Tables Vol C Tables 4.2.6.8 and 6.1.1.4'
Ru Ru 0.0552 3.2960 'International Tables Vol C Tables 4.2.6.8 and 6.1.1.4'

loop_
_geom_angle_atom_site_label_1
_geom_angle_atom_site_label_2
_geom_angle_atom_site_label_3
_geom_angle
C2 C1 N1 118.7(16)
C1 C2 C3 123.5(13)
C4 C3 C2 114.7(13)
C4 C3 C6 124.1(14)
C2 C3 C6 121.1(11)
C3 C4 C5 122.5(14)
N1 C5 C4 120.9(12)
O10 C10 Ru5 145.2(9)
O10 C10 Ru4 125.6(9)
Ru5 C10 Ru4 81.4(5)
O10 C10 Ru1 127.7(9)
Ru5 C10 Ru1 78.6(4)
Ru4 C10 Ru1 71.0(3)
O11 C11 Ru1 172.7(11)
O12 C12 Ru1 178.0(13)
O30 C30 Ru5 152.6(10)
O30 C30 Ru2 126.7(9)
Ru5 C30 Ru2 77.6(4)
O30 C30 Ru3 120.4(10)
Ru5 C30 Ru3 78.0(4)
Ru2 C30 Ru3 67.5(3)
O20 C20 Ru2 141.6(11)
O20 C20 Ru1 134.3(11)
Ru2 C20 Ru1 83.5(5)
O21 C21 Ru2 177.6(16)
O22 C22 Ru2 179.3(13)
O40 C40 Ru3 141.4(12)
O40 C40 Ru4 137.5(12)
Ru3 C40 Ru4 80.9(5)
O31 C31 Ru3 177.4(16)
O32 C32 Ru3 178.6(19)
O41 C41 Ru4 176.5(12)
O42 C42 Ru4 177.7(13)
O51 C51 Ru5 177.1(11)
O52 C52 Ru5 174.7(14)
C72 C71 N2 119.2(14)
C71 C72 C73 122.9(17)
C72 C73 C74 115.6(15)
C72 C73 C9 125.2(16)
C74 C73 C9 118.9(15)
C75 C74 C73 118.1(13)
N2 C75 C74 124.3(15)
C5 N1 C1 119.5(13)
C5 N1 C7 119.2(11)
C1 N1 C7 121.3(13)
C75 N2 C71 119.7(14)
C75 N2 C8 122.5(14)
C71 N2 C8 117.5(12)
Ru3 O100 Ru4 77.7(2)
Ru3 O100 Ru2 81.5(2)
Ru4 O100 Ru2 127.9(3)
Ru3 O100 Ru1 128.1(3)
Ru4 O100 Ru1 79.4(3)
Ru2 O100 Ru1 77.1(3)
C11 Ru1 C12 90.6(5)
C11 Ru1 C20 93.6(5)
C12 Ru1 C20 98.9(5)
C11 Ru1 O100 171.3(4)
C12 Ru1 O100 97.5(4)
C20 Ru1 O100 88.3(4)
C11 Ru1 C10 76.5(5)
C12 Ru1 C10 121.7(5)
C20 Ru1 C10 137.9(4)
O100 Ru1 C10 96.5(4)
C11 Ru1 Ru2 125.4(4)
C12 Ru1 Ru2 126.1(4)
C20 Ru1 Ru2 47.3(3)
O100 Ru1 Ru2 51.3(2)
C10 Ru1 Ru2 106.4(3)
C11 Ru1 Ru4 125.8(4)
C12 Ru1 Ru4 99.3(4)
C20 Ru1 Ru4 136.1(3)
O100 Ru1 Ru4 49.8(2)
C10 Ru1 Ru4 53.1(3)
Ru2 Ru1 Ru4 90.20(4)
C11 Ru1 Ru5 97.9(4)
C12 Ru1 Ru5 160.3(4)
C20 Ru1 Ru5 98.3(3)
O100 Ru1 Ru5 73.51(16)
C10 Ru1 Ru5 44.8(3)
Ru2 Ru1 Ru5 61.92(3)
Ru4 Ru1 Ru5 61.39(3)
C21 Ru2 C22 91.8(6)
C21 Ru2 C20 99.2(6)
C22 Ru2 C20 89.7(5)
C21 Ru2 O100 97.0(5)
C22 Ru2 O100 171.1(4)
C20 Ru2 O100 90.1(4)
C21 Ru2 C30 123.6(5)
C22 Ru2 C30 76.0(5)
C20 Ru2 C30 134.7(4)
O100 Ru2 C30 98.0(3)
C21 Ru2 Ru1 127.0(4)
C22 Ru2 Ru1 123.0(4)
C20 Ru2 Ru1 49.1(4)
O100 Ru2 Ru1 51.6(2)
C30 Ru2 Ru1 104.4(3)
C21 Ru2 Ru3 98.4(5)
C22 Ru2 Ru3 128.7(4)
C20 Ru2 Ru3 136.9(4)
O100 Ru2 Ru3 48.80(18)
C30 Ru2 Ru3 56.6(3)
Ru1 Ru2 Ru3 89.35(4)
C21 Ru2 Ru5 159.2(5)
C22 Ru2 Ru5 98.0(4)
C20 Ru2 Ru5 99.2(3)
O100 Ru2 Ru5 73.32(18)
C30 Ru2 Ru5 43.1(3)
Ru1 Ru2 Ru5 61.36(3)
Ru3 Ru2 Ru5 61.22(3)
C31 Ru3 C32 88.7(8)
C31 Ru3 C40 102.4(7)
C32 Ru3 C40 90.0(6)
C31 Ru3 O100 97.5(5)
C32 Ru3 O100 173.8(7)
C40 Ru3 O100 87.7(4)
C31 Ru3 C30 116.1(6)
C32 Ru3 C30 79.8(6)
C40 Ru3 C30 139.6(5)
O100 Ru3 C30 98.2(3)
C31 Ru3 Ru4 132.6(5)
C32 Ru3 Ru4 123.3(6)
C40 Ru3 Ru4 50.3(4)
O100 Ru3 Ru4 51.3(2)
C30 Ru3 Ru4 104.3(3)
C31 Ru3 Ru2 93.1(5)
C32 Ru3 Ru2 131.2(5)
C40 Ru3 Ru2 136.5(3)
O100 Ru3 Ru2 49.7(2)
C30 Ru3 Ru2 55.9(2)
Ru4 Ru3 Ru2 89.64(4)
C31 Ru3 Ru5 151.7(5)
C32 Ru3 Ru5 101.8(6)
C40 Ru3 Ru5 103.7(5)
O100 Ru3 Ru5 73.1(2)
C30 Ru3 Ru5 42.6(3)
Ru4 Ru3 Ru5 61.68(3)
Ru2 Ru3 Ru5 60.22(3)
C41 Ru4 C42 89.5(5)
C41 Ru4 C40 103.4(5)
C42 Ru4 C40 88.9(6)
C41 Ru4 O100 97.2(5)
C42 Ru4 O100 172.5(4)
C40 Ru4 O100 86.3(5)
C41 Ru4 C10 113.3(5)
C42 Ru4 C10 80.3(5)
C40 Ru4 C10 141.4(4)
O100 Ru4 C10 100.0(4)
C41 Ru4 Ru3 132.2(5)
C42 Ru4 Ru3 121.7(4)
C40 Ru4 Ru3 48.8(4)
O100 Ru4 Ru3 51.02(18)
C10 Ru4 Ru3 107.5(3)
C41 Ru4 Ru1 92.0(4)
C42 Ru4 Ru1 132.6(4)
C40 Ru4 Ru1 136.2(4)
O100 Ru4 Ru1 50.8(2)
C10 Ru4 Ru1 56.0(3)
Ru3 Ru4 Ru1 90.82(4)
C41 Ru4 Ru5 151.1(4)
C42 Ru4 Ru5 102.1(4)
C40 Ru4 Ru5 103.2(3)
O100 Ru4 Ru5 73.51(19)
C10 Ru4 Ru5 44.9(3)
Ru3 Ru4 Ru5 62.60(3)
Ru1 Ru4 Ru5 60.71(3)
C52 Ru5 C51 100.5(6)
C52 Ru5 C30 93.8(5)
C51 Ru5 C30 95.0(5)
C52 Ru5 C10 91.9(5)
C51 Ru5 C10 94.0(5)
C30 Ru5 C10 168.3(5)
C52 Ru5 Ru1 147.8(4)
C51 Ru5 Ru1 89.5(3)
C30 Ru5 Ru1 116.0(3)
C10 Ru5 Ru1 56.6(3)
C52 Ru5 Ru2 151.5(5)
C51 Ru5 Ru2 91.9(3)
C30 Ru5 Ru2 59.4(3)
C10 Ru5 Ru2 112.9(3)
Ru1 Ru5 Ru2 56.71(3)
C52 Ru5 Ru4 99.6(4)
C51 Ru5 Ru4 142.4(3)
C30 Ru5 Ru4 115.0(4)
C10 Ru5 Ru4 53.8(3)
Ru1 Ru5 Ru4 57.90(3)
Ru2 Ru5 Ru4 85.27(3)
C52 Ru5 Ru3 101.1(5)
C51 Ru5 Ru3 147.3(3)
C30 Ru5 Ru3 59.4(4)
C10 Ru5 Ru3 109.4(3)
Ru1 Ru5 Ru3 85.24(3)
Ru2 Ru5 Ru3 58.56(3)
Ru4 Ru5 Ru3 55.71(3)

loop_
_geom_bond_atom_site_label_1
_geom_bond_atom_site_label_2
_geom_bond_distance
C1 C2 1.343(19)
C1 N1 1.367(17)
C2 C3 1.371(19)
C3 C4 1.356(18)
C3 C6 1.51(2)
C4 C5 1.36(2)
C5 N1 1.315(18)
C7 N1 1.457(17)
C8 N2 1.495(18)
C9 C73 1.51(2)
C10 O10 1.143(14)
C10 Ru5 2.044(12)
C10 Ru4 2.336(12)
C10 Ru1 2.421(12)
C11 O11 1.126(17)
C11 Ru1 1.846(17)
C12 O12 1.133(14)
C12 Ru1 1.894(12)
C30 O30 1.161(14)
C30 Ru5 1.999(13)
C30 Ru2 2.519(11)
C30 Ru3 2.540(12)
C20 O20 1.193(15)
C20 Ru2 2.005(12)
C20 Ru1 2.062(13)
C21 O21 1.160(17)
C21 Ru2 1.854(13)
C22 O22 1.169(17)
C22 Ru2 1.856(16)
C40 O40 1.155(16)
C40 Ru3 2.048(15)
C40 Ru4 2.095(15)
C31 O31 1.141(19)
C31 Ru3 1.841(15)
C32 O32 1.126(16)
C32 Ru3 1.871(14)
C41 O41 1.144(14)
C41 Ru4 1.859(12)
C42 O42 1.143(17)
C42 Ru4 1.863(16)
C51 O51 1.096(18)
C51 Ru5 1.945(18)
C52 O52 1.142(14)
C52 Ru5 1.903(11)
C71 C72 1.32(2)
C71 N2 1.34(2)
C72 C73 1.38(2)
C73 C74 1.40(2)
C74 C75 1.33(2)
C75 N2 1.296(16)
O100 Ru3 2.138(7)
O100 Ru4 2.147(8)
O100 Ru2 2.168(8)
O100 Ru1 2.178(8)
Ru1 Ru2 2.7093(13)
Ru1 Ru4 2.7629(13)
Ru1 Ru5 2.8445(10)
Ru2 Ru3 2.8107(14)
Ru2 Ru5 2.8596(12)
Ru3 Ru4 2.6872(13)
Ru3 Ru5 2.8876(13)
Ru4 Ru5 2.8631(11)
